data_7134659
loop_
_publ_author_name
'Liu, Tong'
'Zheng, Yong-Shen'
'Liang, Xiao-Wen'
'Yao, Zhao-Quan'
'Zhao, Jiong-Peng'
'Liu, Fu-Chen'

_publ_section_title
;
 One-dimensional silver iodide homo-helical chains induced by achiral
 ammonium featuring second-order optical nonlinearity.
;
_journal_issue 56
_journal_name_full 'Chemical communications (Cambridge, England)'
_journal_page_first 10327
_journal_page_last 10330
_journal_paper_doi 10.1039/d5cc03059e
_journal_volume 61
_journal_year 2025
_chemical_formula_moiety 'Ag5 I7, 2(C6 H16 N)'
_chemical_formula_sum 'C12 H32 Ag5 I7 N2'
_chemical_formula_weight 1632.04
_space_group_crystal_system trigonal
_space_group_IT_number 144
_space_group_name_Hall 'P 31'
_space_group_name_H-M_alt 'P 31'
_atom_sites_solution_hydrogens mixed
_atom_sites_solution_primary dual
_audit_creation_date 2025-05-29
_audit_creation_method
;
Olex2 1.5-ac6-020
(compiled 2024.02.14 svn.r2f8d729c for Rigaku Oxford Diffraction, GUI svn.r6966)
;
_audit_update_record
;
2025-05-29 deposited with the CCDC.	2025-06-05 downloaded from the CCDC.
;
_cell_angle_alpha 90
_cell_angle_beta 90
_cell_angle_gamma 120
_cell_formula_units_Z 3
_cell_length_a 12.0456(6)
_cell_length_b 12.0456(6)
_cell_length_c 19.1296(10)
_cell_measurement_reflns_used 6516
_cell_measurement_temperature 80.0(10)
_cell_measurement_theta_max 29.1700
_cell_measurement_theta_min 3.3980
_cell_volume 2403.8(2)
_computing_cell_refinement 'CrysAlisPro 1.171.43.144a (Rigaku OD, 2024)'
_computing_data_collection 'CrysAlisPro system (CCD 42.102a 64-bit (release 15-09-2023))'
_computing_data_reduction 'CrysAlisPro 1.171.43.144a (Rigaku OD, 2024)'
_computing_molecular_graphics 'Olex2 1.5-ac6-020 (Dolomanov et al., 2009)'
_computing_publication_material 'Olex2 1.5-ac6-020 (Dolomanov et al., 2009)'
_computing_structure_refinement 'SHELXL 2019/3 (Sheldrick, 2015)'
_computing_structure_solution 'SHELXT 2018/2 (Sheldrick, 2018)'
_diffrn_ambient_environment N~2~
_diffrn_ambient_temperature 80.0(10)
_diffrn_detector 'Hybrid Pixel Array Detector'
_diffrn_detector_area_resol_mean 5.8140
_diffrn_measured_fraction_theta_full 0.997
_diffrn_measured_fraction_theta_max 0.986
_diffrn_measurement_details
;
List of Runs (angles in degrees, time in seconds):

  # Type    Start    End  Width  t~exp~   \w     \q     \k     \f   Frames
#--------------------------------------------------------------------------
  1  \w    -96.00   7.00   0.50   35.00    --   -7.70 -77.00 150.00  206
  2  \w    -52.00  22.00   0.50   35.00    --    7.70 -57.00 -60.00  148
;
_diffrn_measurement_device 'four-circle diffractometer'
_diffrn_measurement_device_type 'XtaLAB AFC12 (RINC): Kappa dual offset/far'
_diffrn_measurement_method '\w scans'
_diffrn_orient_matrix_type 'CrysAlisPro convention (1999,Acta A55,543-557)'
_diffrn_orient_matrix_UB_11 0.0620666000
_diffrn_orient_matrix_UB_12 0.0544918000
_diffrn_orient_matrix_UB_13 -0.0028438000
_diffrn_orient_matrix_UB_21 -0.0276072000
_diffrn_orient_matrix_UB_22 0.0397141000
_diffrn_orient_matrix_UB_23 -0.0037157000
_diffrn_orient_matrix_UB_31 0.0020417000
_diffrn_orient_matrix_UB_32 0.0082197000
_diffrn_orient_matrix_UB_33 0.0368040000
_diffrn_radiation_monochromator mirror
_diffrn_radiation_probe x-ray
_diffrn_radiation_type 'Mo K\a'
_diffrn_radiation_wavelength 0.71073
_diffrn_reflns_av_R_equivalents 0.0502
_diffrn_reflns_av_unetI/netI 0.0494
_diffrn_reflns_Laue_measured_fraction_full 0.997
_diffrn_reflns_Laue_measured_fraction_max 0.986
_diffrn_reflns_limit_h_max 15
_diffrn_reflns_limit_h_min -11
_diffrn_reflns_limit_k_max 13
_diffrn_reflns_limit_k_min -14
_diffrn_reflns_limit_l_max 22
_diffrn_reflns_limit_l_min -24
_diffrn_reflns_number 10225
_diffrn_reflns_point_group_measured_fraction_full 0.874
_diffrn_reflns_point_group_measured_fraction_max 0.831
_diffrn_reflns_theta_full 25.242
_diffrn_reflns_theta_max 27.068
_diffrn_reflns_theta_min 3.195
_diffrn_source 'micro-focus sealed X-ray tube'
_diffrn_source_type 'Rigaku (Mo) X-ray Source'
_exptl_absorpt_coefficient_mu 9.748
_exptl_absorpt_correction_T_max 0.646
_exptl_absorpt_correction_T_min 0.028
_exptl_absorpt_correction_type gaussian
_exptl_absorpt_process_details
;
CrysAlisPro 1.171.43.144a (Rigaku Oxford Diffraction, 2024)
Numerical absorption correction based on gaussian integration over
a multifaceted crystal model
Empirical absorption correction using spherical harmonics,
implemented in SCALE3 ABSPACK scaling algorithm.
;
_exptl_crystal_colour yellow
_exptl_crystal_colour_primary yellow
_exptl_crystal_density_diffrn 3.382
_exptl_crystal_description block
_exptl_crystal_F_000 2172
_exptl_crystal_size_max 0.82
_exptl_crystal_size_mid 0.2
_exptl_crystal_size_min 0.17
_refine_diff_density_max 2.328
_refine_diff_density_min -2.194
_refine_diff_density_rms 0.354
_refine_ls_abs_structure_details
;
 Flack x determined using 2188 quotients [(I+)-(I-)]/[(I+)+(I-)]
 (Parsons, Flack and Wagner, Acta Cryst. B69 (2013) 249-259).
;
_refine_ls_abs_structure_Flack -0.04(6)
_refine_ls_extinction_coef 0.0067(3)
_refine_ls_extinction_expression Fc^*^=kFc[1+0.001xFc^2^\l^3^/sin(2\q)]^-1/4^
_refine_ls_extinction_method 'SHELXL-2019/2 (Sheldrick 2019)'
_refine_ls_goodness_of_fit_ref 1.044
_refine_ls_hydrogen_treatment constr
_refine_ls_matrix_type full
_refine_ls_number_parameters 297
_refine_ls_number_reflns 5870
_refine_ls_number_restraints 703
_refine_ls_restrained_S_all 0.990
_refine_ls_R_factor_all 0.0548
_refine_ls_R_factor_gt 0.0531
_refine_ls_shift/su_max 0.000
_refine_ls_shift/su_mean 0.000
_refine_ls_structure_factor_coef Fsqd
_refine_ls_weighting_details 'w=1/[\s^2^(Fo^2^)+(0.0789P)^2^+58.3948P] where P=(Fo^2^+2Fc^2^)/3'
_refine_ls_weighting_scheme calc
_refine_ls_wR_factor_gt 0.1345
_refine_ls_wR_factor_ref 0.1354
_reflns_Friedel_coverage 0.685
_reflns_Friedel_fraction_full 0.751
_reflns_Friedel_fraction_max 0.676
_reflns_number_gt 5746
_reflns_number_total 5870
_reflns_threshold_expression 'I > 2\s(I)'
_cod_data_source_file d5cc03059e2.cif
_cod_data_source_block 1oxsg
_cod_depositor_comments 'Adding full bibliography for 7134657--7134659.cif.'
_cod_original_cell_volume 2403.8(3)
_cod_database_code 7134659
_shelx_shelxl_version_number 2019/3
_chemical_oxdiff_formula Ag5C11I7N2H32
_shelx_space_group_comment
;
The symmetry employed for this shelxl refinement is uniquely defined
by the following loop, which should always be used as a source of
symmetry information in preference to the above space-group names.
They are only intended as comments.
;
_shelx_estimated_absorpt_t_max 0.288
_shelx_estimated_absorpt_t_min 0.046
_olex2_refinement_description
;
1. Restrained distances
 C9-C10 \\sim C8-C7 \\sim C12-C11 \\sim C2-C1A \\sim C2-C1 \\sim C4-C3 \\sim
C16-C15 \\sim C6-C5 \\sim C14-C13
 with sigma of 0.02
 N2-C7 \\sim N2-C9 \\sim N2-C11 \\sim N1-C1 \\sim N11-C1A \\sim N1-C3 \\sim
N11-C15 \\sim N1-C5 \\sim N11-C13
 with sigma of 0.02
2. Uiso/Uaniso restraints and constraints
C13 \\sim C2 \\sim C1 \\sim N1 \\sim N11 \\sim C3 \\sim C5 \\sim C15 \\sim C4
\\sim C6 \\sim C16 \\sim C14 \\sim C1A \\sim C8 \\sim N2 \\sim C9 \\sim C7
\\sim C11 \\sim C10 \\sim C12: within 3.8A with sigma of 0.01 and sigma for
terminal atoms of 0.03 within 3.8A
Uanis(N11) \\sim Ueq, Uanis(C13) \\sim Ueq, Uanis(C6) \\sim Ueq, Uanis(C5)
\\sim Ueq, Uanis(N1) \\sim Ueq, Uanis(C3) \\sim Ueq, Uanis(C4) \\sim Ueq,
Uanis(C1) \\sim Ueq, Uanis(C2) \\sim Ueq, Uanis(C14) \\sim Ueq: with sigma of
0.01 and sigma for terminal atoms of 0.2
Uanis(C9) \\sim Ueq, Uanis(N2) \\sim Ueq, Uanis(C7) \\sim Ueq, Uanis(C11) \\sim
Ueq, Uanis(C10) \\sim Ueq, Uanis(C8) \\sim Ueq, Uanis(C12) \\sim Ueq: with
sigma of 0.01 and sigma for terminal atoms of 0.2
Uanis(C15) \\sim Ueq, Uanis(C2) \\sim Ueq, Uanis(C1) \\sim Ueq, Uanis(N1) \\sim
Ueq, Uanis(N11) \\sim Ueq, Uanis(C3) \\sim Ueq, Uanis(C5) \\sim Ueq, Uanis(C13)
\\sim Ueq, Uanis(C4) \\sim Ueq, Uanis(C6) \\sim Ueq, Uanis(C16) \\sim Ueq,
Uanis(C14) \\sim Ueq: with sigma of 0.01 and sigma for terminal atoms of 0.2
Uanis(C10) \\sim Ueq: with sigma of 0.01 and sigma for terminal atoms of 0.2
3. Others
 Fixed Sof: H2BD(0.5) H2BE(0.5) H2BF(0.5) H2AA(0.5) H2AB(0.5) H2AC(0.5)
 C1(0.5) H1A(0.5) H1B(0.5) C1A(0.5) H1AA(0.5) H1AB(0.5) N1(0.5) H1(0.5)
 N11(0.5) H11(0.5) C3(0.5) H3A(0.5) H3B(0.5) C16(0.5) H16A(0.5) H16B(0.5)
 H16C(0.5) C13(0.5) H13A(0.5) H13B(0.5) C5(0.5) H5A(0.5) H5B(0.5) C6(0.5)
 H6A(0.5) H6B(0.5) H6C(0.5) C4(0.5) H4A(0.5) H4B(0.5) H4C(0.5) C15(0.5)
 H15A(0.5) H15B(0.5) C14(0.5) H14A(0.5) H14B(0.5) H14C(0.5)
4.a Riding coordinates:
 C2(H2BD,H2BE,H2BF), C2(H2AA,H2AB,H2AC)
4.b Ternary CH refined with riding coordinates:
 N2(H2), N1(H1), N11(H11)
4.c Secondary CH2 refined with riding coordinates:
 C9(H9A,H9B), C7(H7A,H7B), C11(H11A,H11B), C1(H1A,H1B), C1A(H1AA,H1AB), C3(H3A,
 H3B), C13(H13A,H13B), C5(H5A,H5B), C15(H15A,H15B)
4.d Idealised Me refined as rotating group:
 C12(H12A,H12B,H12C), C10(H10A,H10B,H10C), C8(H8A,H8B,H8C), C16(H16A,H16B,
 H16C), C6(H6A,H6B,H6C), C4(H4A,H4B,H4C), C14(H14A,H14B,H14C)
;
_olex2_submission_special_instructions 'No special instructions were received'
_oxdiff_exptl_absorpt_empirical_details
;
Empirical correction (ABSPACK) includes:
- Absorption correction using spherical harmonics
- Frame scaling
;
_oxdiff_exptl_absorpt_empirical_full_max 3.881
_oxdiff_exptl_absorpt_empirical_full_min 0.419

loop_
_space_group_symop_operation_xyz
'x, y, z'
'-y, x-y, z+1/3'
'-x+y, -x, z+2/3'

loop_
_atom_site_label
_atom_site_type_symbol
_atom_site_fract_x
_atom_site_fract_y
_atom_site_fract_z
_atom_site_U_iso_or_equiv
_atom_site_adp_type
_atom_site_occupancy
_atom_site_site_symmetry_order
_atom_site_calc_flag
_atom_site_refinement_flags_posn
_atom_site_refinement_flags_adp
_atom_site_refinement_flags_occupancy
_atom_site_disorder_assembly
_atom_site_disorder_group
I3 I 0.61814(13) 0.60754(13) 0.42463(7) 0.0185(3) Uani 1 1 d . . . . .
I2 I 0.49511(12) 0.29666(13) 0.57535(7) 0.0187(3) Uani 1 1 d . . . . .
I4 I 0.89550(14) 0.69282(14) 0.61525(7) 0.0255(4) Uani 1 1 d . . . . .
I7 I 0.8382(2) 0.37220(16) 0.45656(8) 0.0330(4) Uani 1 1 d . . . . .
I5 I 1.07825(14) 0.81953(16) 0.38974(7) 0.0270(4) Uani 1 1 d . . . . .
I1 I 1.17423(16) 0.50311(17) 0.31638(8) 0.0277(4) Uani 1 1 d . . . . .
Ag4 Ag 0.77441(17) 0.42658(17) 0.59320(9) 0.0239(4) Uani 1 1 d . . . . .
Ag1 Ag 0.63371(17) 0.57806(16) 0.57256(8) 0.0236(4) Uani 1 1 d . . . . .
I6 I 0.83704(15) 0.28293(18) 0.68326(9) 0.0402(5) Uani 1 1 d . . . . .
Ag2 Ag 0.86341(18) 0.64398(19) 0.46731(9) 0.0271(4) Uani 1 1 d . . . . .
Ag5 Ag 0.9857(2) 0.5660(2) 0.35440(9) 0.0327(5) Uani 1 1 d . . . . .
Ag3 Ag 0.6556(2) 0.4078(2) 0.37692(10) 0.0332(5) Uani 1 1 d . . . . .
N2 N 0.138(2) 0.293(2) 0.4594(13) 0.051(4) Uani 1 1 d D U . . .
H2 H 0.108886 0.340549 0.428647 0.061 Uiso 1 1 calc R U . . .
C9 C 0.213(3) 0.250(3) 0.4136(15) 0.051(5) Uani 1 1 d D U . . .
H9A H 0.288218 0.326836 0.394032 0.061 Uiso 1 1 calc R U . . .
H9B H 0.243663 0.203141 0.442416 0.061 Uiso 1 1 calc R U . . .
C12 C 0.164(3) 0.459(3) 0.5474(15) 0.044(6) Uani 1 1 d D U . . .
H12A H 0.148073 0.506648 0.511198 0.066 Uiso 1 1 calc R U . . .
H12B H 0.223695 0.519105 0.582213 0.066 Uiso 1 1 calc R U . . .
H12C H 0.083523 0.398527 0.570177 0.066 Uiso 1 1 calc R U . . .
C10 C 0.130(3) 0.164(3) 0.3537(14) 0.048(6) Uani 1 1 d D U . . .
H10A H 0.184426 0.151047 0.320590 0.072 Uiso 1 1 calc R U . . .
H10B H 0.088037 0.205193 0.329699 0.072 Uiso 1 1 calc R U . . .
H10C H 0.064787 0.081282 0.372579 0.072 Uiso 1 1 calc R U . . .
C7 C 0.019(3) 0.181(3) 0.4889(18) 0.054(5) Uani 1 1 d D U . . .
H7A H -0.041074 0.132576 0.450590 0.065 Uiso 1 1 calc R U . . .
H7B H -0.023704 0.211612 0.521172 0.065 Uiso 1 1 calc R U . . .
C11 C 0.224(3) 0.385(3) 0.5140(16) 0.049(5) Uani 1 1 d D U . . .
H11A H 0.306796 0.446826 0.492316 0.059 Uiso 1 1 calc R U . . .
H11B H 0.240654 0.337698 0.550714 0.059 Uiso 1 1 calc R U . . .
C8 C 0.056(5) 0.093(4) 0.5280(18) 0.065(7) Uani 1 1 d D U . . .
H8A H 0.105748 0.070002 0.497055 0.097 Uiso 1 1 calc R U . . .
H8B H -0.022138 0.015651 0.542865 0.097 Uiso 1 1 calc R U . . .
H8C H 0.107247 0.138332 0.569076 0.097 Uiso 1 1 calc R U . . .
C2 C 0.484(2) 0.838(2) 0.3791(11) 0.020(3) Uani 1 1 d D U . . .
H2BD H 0.473133 0.902236 0.353320 0.031 Uiso 0.5 1 d R U P A 2
H2BE H 0.437213 0.755136 0.355250 0.031 Uiso 0.5 1 d R U P A 2
H2BF H 0.575372 0.864716 0.381170 0.031 Uiso 0.5 1 d R U P A 2
H2AA H 0.473353 0.763796 0.352480 0.031 Uiso 0.5 1 d R U P B 1
H2AB H 0.573812 0.890356 0.393550 0.031 Uiso 0.5 1 d R U P B 1
H2AC H 0.460143 0.889476 0.349770 0.031 Uiso 0.5 1 d R U P B 1
C1 C 0.430(4) 0.822(3) 0.4532(15) 0.018(4) Uani 0.5 1 d D U P C 2
H1A H 0.335065 0.774027 0.450931 0.022 Uiso 0.5 1 calc R U P C 2
H1B H 0.457091 0.770365 0.481212 0.022 Uiso 0.5 1 calc R U P C 2
C1A C 0.397(4) 0.789(3) 0.4434(18) 0.020(4) Uani 0.5 1 d D U P C 1
H1AA H 0.311174 0.719380 0.428875 0.023 Uiso 0.5 1 calc R U P C 1
H1AB H 0.432486 0.752400 0.476914 0.023 Uiso 0.5 1 calc R U P C 1
N1 N 0.474(3) 0.948(3) 0.4885(16) 0.018(4) Uani 0.5 1 d D U P C 2
H1 H 0.438807 0.993557 0.460526 0.022 Uiso 0.5 1 calc R U P C 2
N11 N 0.382(3) 0.891(3) 0.4797(16) 0.017(4) Uani 0.5 1 d D U P C 1
H11 H 0.336121 0.916642 0.445343 0.021 Uiso 0.5 1 calc R U P C 1
C3 C 0.617(3) 1.036(3) 0.491(2) 0.019(4) Uani 0.5 1 d D U P C 2
H3A H 0.636039 1.114756 0.517029 0.023 Uiso 0.5 1 calc R U P C 2
H3B H 0.649882 1.061366 0.442906 0.023 Uiso 0.5 1 calc R U P C 2
C16 C 0.596(4) 0.996(4) 0.546(2) 0.019(6) Uani 0.5 1 d D U P C 1
H16A H 0.588299 0.911561 0.538680 0.028 Uiso 0.5 1 calc R U P C 1
H16B H 0.570264 1.001734 0.593459 0.028 Uiso 0.5 1 calc R U P C 1
H16C H 0.684421 1.063152 0.537640 0.028 Uiso 0.5 1 calc R U P C 1
C13 C 0.296(4) 0.845(4) 0.543(2) 0.021(4) Uani 0.5 1 d D U P C 1
H13A H 0.337866 0.821504 0.579983 0.025 Uiso 0.5 1 calc R U P C 1
H13B H 0.214560 0.767349 0.530484 0.025 Uiso 0.5 1 calc R U P C 1
C5 C 0.421(3) 0.934(4) 0.5611(17) 0.019(4) Uani 0.5 1 d D U P C 2
H5A H 0.467117 1.016140 0.586437 0.023 Uiso 0.5 1 calc R U P C 2
H5B H 0.430945 0.868512 0.587234 0.023 Uiso 0.5 1 calc R U P C 2
C6 C 0.279(3) 0.892(5) 0.555(2) 0.017(6) Uani 0.5 1 d D U P C 2
H6A H 0.232116 0.807370 0.533748 0.026 Uiso 0.5 1 calc R U P C 2
H6B H 0.268830 0.954240 0.526728 0.026 Uiso 0.5 1 calc R U P C 2
H6C H 0.244031 0.888887 0.602251 0.026 Uiso 0.5 1 calc R U P C 2
C4 C 0.687(4) 0.974(4) 0.526(2) 0.023(7) Uani 0.5 1 d D U P C 2
H4A H 0.675465 0.900942 0.498457 0.035 Uiso 0.5 1 calc R U P C 2
H4B H 0.652580 0.945523 0.573279 0.035 Uiso 0.5 1 calc R U P C 2
H4C H 0.778971 1.037494 0.529464 0.035 Uiso 0.5 1 calc R U P C 2
C15 C 0.507(3) 1.012(3) 0.494(2) 0.018(4) Uani 0.5 1 d D U P C 1
H15A H 0.488973 1.077645 0.512054 0.021 Uiso 0.5 1 calc R U P C 1
H15B H 0.553472 1.043578 0.448872 0.021 Uiso 0.5 1 calc R U P C 1
C14 C 0.267(5) 0.946(4) 0.572(2) 0.023(7) Uani 0.5 1 d D U P C 1
H14A H 0.185478 0.932231 0.552088 0.035 Uiso 0.5 1 calc R U P C 1
H14B H 0.335750 1.031841 0.558856 0.035 Uiso 0.5 1 calc R U P C 1
H14C H 0.259633 0.939097 0.622808 0.035 Uiso 0.5 1 calc R U P C 1

loop_
_atom_site_aniso_label
_atom_site_aniso_U_11
_atom_site_aniso_U_22
_atom_site_aniso_U_33
_atom_site_aniso_U_23
_atom_site_aniso_U_13
_atom_site_aniso_U_12
I3 0.0259(7) 0.0238(7) 0.0129(6) 0.0020(5) 0.0021(5) 0.0177(6)
I2 0.0167(6) 0.0188(7) 0.0126(6) -0.0015(5) -0.0009(5) 0.0029(5)
I4 0.0230(7) 0.0222(7) 0.0159(7) -0.0004(5) -0.0023(5) -0.0002(6)
I7 0.0718(12) 0.0353(9) 0.0126(7) -0.0036(6) -0.0085(7) 0.0423(9)
I5 0.0205(7) 0.0367(8) 0.0164(7) -0.0097(6) -0.0014(5) 0.0088(6)
I1 0.0378(9) 0.0474(9) 0.0169(7) -0.0105(6) -0.0090(6) 0.0356(8)
Ag4 0.0244(8) 0.0237(9) 0.0182(8) 0.0039(6) -0.0019(6) 0.0080(7)
Ag1 0.0249(9) 0.0222(8) 0.0154(8) -0.0005(6) 0.0009(6) 0.0055(7)
I6 0.0211(7) 0.0433(10) 0.0361(9) 0.0288(8) -0.0088(7) 0.0011(7)
Ag2 0.0282(9) 0.0371(10) 0.0187(8) -0.0050(7) 0.0005(7) 0.0184(8)
Ag5 0.0540(13) 0.0522(12) 0.0167(8) -0.0021(8) -0.0001(8) 0.0451(11)
Ag3 0.0605(13) 0.0314(10) 0.0215(9) -0.0038(7) -0.0055(8) 0.0334(10)
N2 0.069(8) 0.062(7) 0.043(7) -0.005(6) -0.001(6) 0.048(6)
C9 0.069(8) 0.063(8) 0.041(8) -0.006(7) -0.003(6) 0.049(6)
C12 0.055(14) 0.075(15) 0.032(12) -0.001(12) -0.005(11) 0.054(12)
C10 0.092(15) 0.081(14) 0.020(11) -0.004(10) -0.004(11) 0.080(12)
C7 0.074(8) 0.060(8) 0.044(8) -0.006(6) 0.001(7) 0.046(6)
C11 0.067(8) 0.060(8) 0.044(8) -0.005(6) -0.004(6) 0.049(6)
C8 0.103(16) 0.071(14) 0.036(13) -0.011(12) -0.007(13) 0.055(13)
C2 0.023(5) 0.020(5) 0.020(5) -0.004(5) 0.000(5) 0.012(5)
C1 0.021(6) 0.018(6) 0.018(6) -0.003(5) 0.001(5) 0.013(5)
C1A 0.023(6) 0.019(6) 0.019(6) -0.002(5) 0.000(5) 0.012(5)
N1 0.021(5) 0.018(6) 0.019(6) -0.003(5) 0.001(5) 0.012(5)
N11 0.021(5) 0.018(5) 0.018(6) -0.002(5) -0.001(5) 0.014(5)
C3 0.023(6) 0.018(6) 0.019(6) -0.002(5) 0.000(5) 0.012(5)
C16 0.022(10) 0.017(10) 0.015(10) -0.004(9) -0.005(9) 0.008(9)
C13 0.023(6) 0.019(6) 0.021(6) -0.002(5) 0.000(5) 0.011(5)
C5 0.023(6) 0.018(6) 0.020(6) -0.002(5) 0.000(5) 0.012(5)
C6 0.023(11) 0.019(11) 0.017(11) 0.001(10) -0.003(10) 0.016(9)
C4 0.031(12) 0.012(11) 0.024(12) 0.000(10) -0.005(11) 0.009(10)
C15 0.021(5) 0.018(6) 0.019(6) -0.002(5) 0.000(5) 0.013(5)
C14 0.027(12) 0.023(12) 0.015(12) 0.007(11) -0.004(11) 0.009(11)

loop_
_atom_type_symbol
_atom_type_description
_atom_type_scat_dispersion_real
_atom_type_scat_dispersion_imag
_atom_type_scat_source
C C 0.0033 0.0016 'International Tables Vol C Tables 4.2.6.8 and 6.1.1.4'
H H 0.0000 0.0000 'International Tables Vol C Tables 4.2.6.8 and 6.1.1.4'
Ag Ag -0.8971 1.1015 'International Tables Vol C Tables 4.2.6.8 and 6.1.1.4'
I I -0.4742 1.8119 'International Tables Vol C Tables 4.2.6.8 and 6.1.1.4'
N N 0.0061 0.0033 'International Tables Vol C Tables 4.2.6.8 and 6.1.1.4'

loop_
_exptl_crystal_face_index_h
_exptl_crystal_face_index_k
_exptl_crystal_face_index_l
_exptl_crystal_face_perp_dist
-1 1 27 0.3842
-3 -13 1 0.0614
1 -2 -27 0.4446
0 2 27 0.3798
14 -15 1 0.0686
-14 15 0 0.0887
11 6 1 0.0815
-9 17 2 0.0971
-15 0 1 0.0864
15 -2 -1 0.0684
-17 11 1 0.0831
-2 16 2 0.0883
1 -2 -27 0.4448

loop_
_geom_angle_atom_site_label_1
_geom_angle_atom_site_label_2
_geom_angle_atom_site_label_3
_geom_angle
_geom_angle_site_symmetry_1
_geom_angle_site_symmetry_3
_geom_angle_publ_flag
Ag1 I3 Ag2 67.28(6) . . ?
Ag3 I3 Ag1 99.54(7) . . ?
Ag3 I3 Ag2 68.36(7) . . ?
Ag4 I2 Ag1 63.14(6) . . ?
Ag4 I2 Ag3 63.31(6) . 2_655 ?
Ag1 I2 Ag3 100.90(6) . 2_655 ?
Ag5 I2 Ag4 99.04(7) 2_655 . ?
Ag5 I2 Ag1 64.39(6) 2_655 . ?
Ag5 I2 Ag3 71.82(7) 2_655 2_655 ?
Ag4 I4 Ag1 65.66(6) . . ?
Ag4 I4 Ag2 71.29(6) . . ?
Ag1 I4 Ag2 67.48(6) . . ?
Ag4 I7 Ag2 66.59(6) . . ?
Ag5 I7 Ag4 123.83(8) . . ?
Ag5 I7 Ag2 59.99(6) . . ?
Ag5 I7 Ag3 74.19(7) . . ?
Ag3 I7 Ag4 97.78(7) . . ?
Ag3 I7 Ag2 64.04(6) . . ?
Ag5 I5 Ag2 65.56(7) . . ?
Ag5 I1 Ag1 66.82(6) . 3_664 ?
I2 Ag4 Ag1 58.44(5) . . ?
I2 Ag4 Ag2 99.69(6) . . ?
I2 Ag4 Ag3 59.51(6) . 2_655 ?
I4 Ag4 I2 115.34(7) . . ?
I4 Ag4 I7 110.42(7) . . ?
I4 Ag4 Ag1 57.86(6) . . ?
I4 Ag4 Ag2 55.25(5) . . ?
I4 Ag4 Ag3 117.65(8) . 2_655 ?
I7 Ag4 I2 97.91(7) . . ?
I7 Ag4 Ag1 107.83(7) . . ?
I7 Ag4 Ag2 60.31(5) . . ?
I7 Ag4 Ag3 131.85(8) . 2_655 ?
Ag1 Ag4 Ag2 59.64(5) . . ?
Ag1 Ag4 Ag3 95.49(7) . 2_655 ?
I6 Ag4 I2 109.46(7) . . ?
I6 Ag4 I4 117.78(8) . . ?
I6 Ag4 I7 103.43(8) . . ?
I6 Ag4 Ag1 147.66(9) . . ?
I6 Ag4 Ag2 148.68(8) . . ?
I6 Ag4 Ag3 56.34(7) . 2_655 ?
Ag3 Ag4 Ag2 154.69(8) 2_655 . ?
I3 Ag1 I2 97.25(6) . . ?
I3 Ag1 Ag4 106.84(7) . . ?
I3 Ag1 Ag2 56.51(5) . . ?
I3 Ag1 Ag5 134.06(8) . 2_655 ?
I2 Ag1 Ag4 58.43(6) . . ?
I2 Ag1 Ag2 102.77(7) . . ?
I2 Ag1 Ag5 57.35(5) . 2_655 ?
I4 Ag1 I3 110.28(7) . . ?
I4 Ag1 I2 113.97(8) . . ?
I4 Ag1 Ag4 56.48(6) . . ?
I4 Ag1 Ag2 56.56(5) . . ?
I4 Ag1 Ag5 114.96(7) . 2_655 ?
I1 Ag1 I3 112.24(7) 2_655 . ?
I1 Ag1 I2 109.90(7) 2_655 . ?
I1 Ag1 I4 112.33(7) 2_655 . ?
I1 Ag1 Ag4 140.51(7) 2_655 . ?
I1 Ag1 Ag2 146.81(8) 2_655 . ?
I1 Ag1 Ag5 56.54(6) 2_655 2_655 ?
Ag4 Ag1 Ag2 63.97(6) . . ?
Ag4 Ag1 Ag5 91.82(7) . 2_655 ?
Ag5 Ag1 Ag2 155.37(9) 2_655 . ?
Ag4 I6 Ag3 67.62(7) . 2_655 ?
I3 Ag2 I7 105.40(7) . . ?
I3 Ag2 Ag4 100.58(7) . . ?
I3 Ag2 Ag1 56.22(5) . . ?
I3 Ag2 Ag5 111.90(7) . . ?
I3 Ag2 Ag3 54.83(6) . . ?
I4 Ag2 I3 109.43(7) . . ?
I4 Ag2 I7 102.16(7) . . ?
I4 Ag2 Ag4 53.45(5) . . ?
I4 Ag2 Ag1 55.96(5) . . ?
I4 Ag2 Ag5 137.01(8) . . ?
I4 Ag2 Ag3 132.77(8) . . ?
I7 Ag2 Ag4 53.11(5) . . ?
I7 Ag2 Ag1 99.34(8) . . ?
I7 Ag2 Ag3 54.01(6) . . ?
I5 Ag2 I3 116.97(8) . . ?
I5 Ag2 I4 112.74(7) . . ?
I5 Ag2 I7 108.83(7) . . ?
I5 Ag2 Ag4 142.19(8) . . ?
I5 Ag2 Ag1 151.61(9) . . ?
I5 Ag2 Ag5 56.43(7) . . ?
I5 Ag2 Ag3 113.62(7) . . ?
Ag1 Ag2 Ag4 56.39(6) . . ?
Ag1 Ag2 Ag3 85.64(7) . . ?
Ag5 Ag2 I7 55.68(6) . . ?
Ag5 Ag2 Ag4 106.83(8) . . ?
Ag5 Ag2 Ag1 150.88(9) . . ?
Ag5 Ag2 Ag3 67.84(7) . . ?
Ag3 Ag2 Ag4 83.68(7) . . ?
I2 Ag5 Ag1 58.26(5) 3_664 3_664 ?
I2 Ag5 Ag2 100.31(7) 3_664 . ?
I7 Ag5 I2 102.33(8) . 3_664 ?
I7 Ag5 Ag1 93.35(8) . 3_664 ?
I7 Ag5 Ag2 64.32(6) . . ?
I5 Ag5 I2 107.24(7) . 3_664 ?
I5 Ag5 I7 118.37(7) . . ?
I5 Ag5 I1 115.18(10) . . ?
I5 Ag5 Ag1 148.02(9) . 3_664 ?
I5 Ag5 Ag2 58.01(6) . . ?
I1 Ag5 I2 110.83(7) . 3_664 ?
I1 Ag5 I7 102.14(8) . . ?
I1 Ag5 Ag1 56.63(6) . 3_664 ?
I1 Ag5 Ag2 148.31(8) . . ?
Ag2 Ag5 Ag1 146.41(10) . 3_664 ?
I3 Ag3 I2 104.96(7) . 3_664 ?
I3 Ag3 I7 114.64(8) . . ?
I3 Ag3 Ag4 152.00(8) . 3_664 ?
I3 Ag3 Ag2 56.81(6) . . ?
I2 Ag3 Ag4 57.18(5) 3_664 3_664 ?
I2 Ag3 Ag2 94.15(8) 3_664 . ?
I7 Ag3 I2 99.79(8) . 3_664 ?
I7 Ag3 Ag4 91.00(7) . 3_664 ?
I7 Ag3 Ag2 61.95(6) . . ?
Ag4 Ag3 Ag2 137.94(9) 3_664 . ?
I6 Ag3 I3 120.87(9) 3_664 . ?
I6 Ag3 I2 107.11(7) 3_664 3_664 ?
I6 Ag3 I7 107.08(8) 3_664 . ?
I6 Ag3 Ag4 56.04(6) 3_664 3_664 ?
I6 Ag3 Ag2 157.83(9) 3_664 . ?
C9 N2 H2 106.9 . . ?
C7 N2 H2 106.9 . . ?
C7 N2 C9 112(3) . . ?
C7 N2 C11 114(3) . . ?
C11 N2 H2 106.9 . . ?
C11 N2 C9 110(2) . . ?
N2 C9 H9A 109.3 . . ?
N2 C9 H9B 109.3 . . ?
H9A C9 H9B 108.0 . . ?
C10 C9 N2 111(2) . . ?
C10 C9 H9A 109.3 . . ?
C10 C9 H9B 109.3 . . ?
H12A C12 H12B 109.5 . . ?
H12A C12 H12C 109.5 . . ?
H12B C12 H12C 109.5 . . ?
C11 C12 H12A 109.5 . . ?
C11 C12 H12B 109.5 . . ?
C11 C12 H12C 109.5 . . ?
C9 C10 H10A 109.5 . . ?
C9 C10 H10B 109.5 . . ?
C9 C10 H10C 109.5 . . ?
H10A C10 H10B 109.5 . . ?
H10A C10 H10C 109.5 . . ?
H10B C10 H10C 109.5 . . ?
N2 C7 H7A 109.8 . . ?
N2 C7 H7B 109.8 . . ?
N2 C7 C8 109(3) . . ?
H7A C7 H7B 108.2 . . ?
C8 C7 H7A 109.8 . . ?
C8 C7 H7B 109.8 . . ?
N2 C11 C12 112(2) . . ?
N2 C11 H11A 109.2 . . ?
N2 C11 H11B 109.2 . . ?
C12 C11 H11A 109.2 . . ?
C12 C11 H11B 109.2 . . ?
H11A C11 H11B 107.9 . . ?
C7 C8 H8A 109.5 . . ?
C7 C8 H8B 109.5 . . ?
C7 C8 H8C 109.5 . . ?
H8A C8 H8B 109.5 . . ?
H8A C8 H8C 109.5 . . ?
H8B C8 H8C 109.5 . . ?
H2BD C2 H2BE 109.5 . . ?
H2BD C2 H2BF 109.5 . . ?
H2BE C2 H2BF 109.5 . . ?
H2AA C2 H2AB 109.5 . . ?
H2AA C2 H2AC 109.5 . . ?
H2AB C2 H2AC 109.5 . . ?
C1 C2 H2BD 110.5 . . ?
C1 C2 H2BE 107.9 . . ?
C1 C2 H2BF 109.9 . . ?
C1A C2 H2AA 108.3 . . ?
C1A C2 H2AB 110.1 . . ?
C1A C2 H2AC 109.9 . . ?
C2 C1 H1A 109.2 . . ?
C2 C1 H1B 109.2 . . ?
H1A C1 H1B 107.9 . . ?
N1 C1 C2 112(2) . . ?
N1 C1 H1A 109.2 . . ?
N1 C1 H1B 109.2 . . ?
C2 C1A H1AA 108.9 . . ?
C2 C1A H1AB 108.9 . . ?
H1AA C1A H1AB 107.7 . . ?
N11 C1A C2 113(2) . . ?
N11 C1A H1AA 108.9 . . ?
N11 C1A H1AB 108.9 . . ?
C1 N1 H1 106.4 . . ?
C1 N1 C3 115(3) . . ?
C3 N1 H1 106.4 . . ?
C5 N1 C1 113(3) . . ?
C5 N1 H1 106.4 . . ?
C5 N1 C3 109(3) . . ?
C1A N11 H11 105.1 . . ?
C1A N11 C13 115(3) . . ?
C1A N11 C15 113(3) . . ?
C13 N11 H11 105.1 . . ?
C13 N11 C15 113(3) . . ?
C15 N11 H11 105.1 . . ?
N1 C3 H3A 109.0 . . ?
N1 C3 H3B 109.0 . . ?
N1 C3 C4 113(3) . . ?
H3A C3 H3B 107.8 . . ?
C4 C3 H3A 109.0 . . ?
C4 C3 H3B 109.0 . . ?
H16A C16 H16B 109.5 . . ?
H16A C16 H16C 109.5 . . ?
H16B C16 H16C 109.5 . . ?
C15 C16 H16A 109.5 . . ?
C15 C16 H16B 109.5 . . ?
C15 C16 H16C 109.5 . . ?
N11 C13 H13A 109.0 . . ?
N11 C13 H13B 109.0 . . ?
N11 C13 C14 113(3) . . ?
H13A C13 H13B 107.8 . . ?
C14 C13 H13A 109.0 . . ?
C14 C13 H13B 109.0 . . ?
N1 C5 H5A 110.0 . . ?
N1 C5 H5B 110.0 . . ?
N1 C5 C6 109(3) . . ?
H5A C5 H5B 108.4 . . ?
C6 C5 H5A 110.0 . . ?
C6 C5 H5B 110.0 . . ?
C5 C6 H6A 109.5 . . ?
C5 C6 H6B 109.5 . . ?
C5 C6 H6C 109.5 . . ?
H6A C6 H6B 109.5 . . ?
H6A C6 H6C 109.5 . . ?
H6B C6 H6C 109.5 . . ?
C3 C4 H4A 109.5 . . ?
C3 C4 H4B 109.5 . . ?
C3 C4 H4C 109.5 . . ?
H4A C4 H4B 109.5 . . ?
H4A C4 H4C 109.5 . . ?
H4B C4 H4C 109.5 . . ?
N11 C15 C16 115(3) . . ?
N11 C15 H15A 108.6 . . ?
N11 C15 H15B 108.6 . . ?
C16 C15 H15A 108.6 . . ?
C16 C15 H15B 108.6 . . ?
H15A C15 H15B 107.6 . . ?
C13 C14 H14A 109.5 . . ?
C13 C14 H14B 109.5 . . ?
C13 C14 H14C 109.5 . . ?
H14A C14 H14B 109.5 . . ?
H14A C14 H14C 109.5 . . ?
H14B C14 H14C 109.5 . . ?

loop_
_geom_bond_atom_site_label_1
_geom_bond_atom_site_label_2
_geom_bond_distance
_geom_bond_site_symmetry_2
_geom_bond_publ_flag
I3 Ag1 2.870(2) . ?
I3 Ag2 2.879(2) . ?
I3 Ag3 2.813(2) . ?
I2 Ag4 2.936(2) . ?
I2 Ag1 2.936(2) . ?
I2 Ag5 2.907(2) 2_655 ?
I2 Ag3 3.010(3) 2_655 ?
I4 Ag4 2.813(2) . ?
I4 Ag1 2.857(2) . ?
I4 Ag2 2.877(2) . ?
I7 Ag4 2.890(2) . ?
I7 Ag2 3.140(2) . ?
I7 Ag5 2.877(3) . ?
I7 Ag3 2.879(3) . ?
I5 Ag2 2.810(2) . ?
I5 Ag5 2.761(3) . ?
I1 Ag1 2.828(2) 3_664 ?
I1 Ag5 2.825(2) . ?
Ag4 Ag1 3.074(3) . ?
Ag4 I6 2.800(2) . ?
Ag4 Ag2 3.316(3) . ?
Ag4 Ag3 3.121(2) 2_655 ?
Ag1 Ag2 3.185(2) . ?
Ag1 Ag5 3.113(2) 2_655 ?
I6 Ag3 2.809(3) 2_655 ?
Ag2 Ag5 3.017(2) . ?
Ag2 Ag3 3.198(3) . ?
N2 H2 1.0000 . ?
N2 C9 1.52(2) . ?
N2 C7 1.50(2) . ?
N2 C11 1.50(2) . ?
C9 H9A 0.9900 . ?
C9 H9B 0.9900 . ?
C9 C10 1.53(2) . ?
C12 H12A 0.9800 . ?
C12 H12B 0.9800 . ?
C12 H12C 0.9800 . ?
C12 C11 1.53(2) . ?
C10 H10A 0.9800 . ?
C10 H10B 0.9800 . ?
C10 H10C 0.9800 . ?
C7 H7A 0.9900 . ?
C7 H7B 0.9900 . ?
C7 C8 1.52(2) . ?
C11 H11A 0.9900 . ?
C11 H11B 0.9900 . ?
C8 H8A 0.9800 . ?
C8 H8B 0.9800 . ?
C8 H8C 0.9800 . ?
C2 H2BD 0.9800 . ?
C2 H2BE 0.9799 . ?
C2 H2BF 0.9799 . ?
C2 H2AA 0.9797 . ?
C2 H2AB 0.9800 . ?
C2 H2AC 0.9799 . ?
C2 C1 1.53(2) . ?
C2 C1A 1.53(2) . ?
C1 H1A 0.9900 . ?
C1 H1B 0.9900 . ?
C1 N1 1.50(2) . ?
C1A H1AA 0.9900 . ?
C1A H1AB 0.9900 . ?
C1A N11 1.50(2) . ?
N1 H1 1.0000 . ?
N1 C3 1.51(2) . ?
N1 C5 1.50(2) . ?
N11 H11 1.0000 . ?
N11 C13 1.50(2) . ?
N11 C15 1.51(2) . ?
C3 H3A 0.9900 . ?
C3 H3B 0.9900 . ?
C3 C4 1.53(3) . ?
C16 H16A 0.9800 . ?
C16 H16B 0.9800 . ?
C16 H16C 0.9800 . ?
C16 C15 1.54(2) . ?
C13 H13A 0.9900 . ?
C13 H13B 0.9900 . ?
C13 C14 1.53(3) . ?
C5 H5A 0.9900 . ?
C5 H5B 0.9900 . ?
C5 C6 1.53(2) . ?
C6 H6A 0.9800 . ?
C6 H6B 0.9800 . ?
C6 H6C 0.9800 . ?
C4 H4A 0.9800 . ?
C4 H4B 0.9800 . ?
C4 H4C 0.9800 . ?
C15 H15A 0.9900 . ?
C15 H15B 0.9900 . ?
C14 H14A 0.9800 . ?
C14 H14B 0.9800 . ?
C14 H14C 0.9800 . ?

loop_
_geom_torsion_atom_site_label_1
_geom_torsion_atom_site_label_2
_geom_torsion_atom_site_label_3
_geom_torsion_atom_site_label_4
_geom_torsion
_geom_torsion_site_symmetry_1
_geom_torsion_site_symmetry_2
_geom_torsion_site_symmetry_3
_geom_torsion_site_symmetry_4
_geom_torsion_publ_flag
C9 N2 C7 C8 55(3) . . . . ?
C9 N2 C11 C12 164(3) . . . . ?
C7 N2 C9 C10 57(4) . . . . ?
C7 N2 C11 C12 -70(4) . . . . ?
C11 N2 C9 C10 -175(3) . . . . ?
C11 N2 C7 C8 -70(3) . . . . ?
C2 C1 N1 C3 -55(4) . . . . ?
C2 C1 N1 C5 179(3) . . . . ?
C2 C1A N11 C13 180(3) . . . . ?
C2 C1A N11 C15 -49(4) . . . . ?
C1 N1 C3 C4 -56(4) . . . . ?
C1 N1 C5 C6 -73(5) . . . . ?
C1A N11 C13 C14 -171(4) . . . . ?
C1A N11 C15 C16 -66(4) . . . . ?
C3 N1 C5 C6 158(3) . . . . ?
C13 N11 C15 C16 67(4) . . . . ?
C5 N1 C3 C4 71(4) . . . . ?
C15 N11 C13 C14 57(5) . . . . ?

loop_
_exptl_oxdiff_crystal_face_indexfrac_h
_exptl_oxdiff_crystal_face_indexfrac_k
_exptl_oxdiff_crystal_face_indexfrac_l
_exptl_oxdiff_crystal_face_x
_exptl_oxdiff_crystal_face_y
_exptl_oxdiff_crystal_face_z
-0.8051 1.2572 26.8788 -0.0579 -0.0277 0.9979
-3.2704 -12.8090 0.6918 -0.9029 -0.4210 -0.0865
0.6146 -1.9903 -26.7599 0.0058 0.0034 -1.0000
-0.4051 1.8829 26.7704 0.0013 -0.0135 0.9999
13.8451 -15.4229 0.5566 0.0173 -0.9968 -0.0780
-13.8303 15.4393 0.0588 -0.0173 0.9948 0.1008
11.0696 5.6206 1.1293 0.9901 -0.0866 0.1104
-8.6139 16.9490 1.7408 0.3840 0.9044 0.1858
-14.6033 -0.1792 1.4543 -0.9203 0.3906 0.0222
15.4181 -1.5375 -0.5113 0.8746 -0.4848 0.0000
-16.6242 11.2511 0.7910 -0.4210 0.9028 0.0877
-2.0506 15.5887 2.1774 0.7160 0.6676 0.2041
0.5435 -1.6394 -26.8240 0.0207 0.0196 -0.9996
